data_7222803
loop_
_publ_author_name
'Rodewald, U.C.'
'Hoffmann, R.D.'
'Poettgen, R.'
'Sampathkumaran, E.V.'

_publ_section_title
;
 Crystal structure of Eu2 Pd Si3
;
_journal_name_full
;
Zeitschrift fuer Naturforschung, Teil B. Anorganische Chemie, Organische 
Chemie (42,1987-)
;
_journal_page_first 971
_journal_page_last 974
_journal_volume 58
_journal_year 2003
_chemical_formula_sum 'Eu2 Pd Si3'
_space_group_IT_number 191
_symmetry_space_group_name_Hall '-P 6 2'
_symmetry_space_group_name_H-M 'P 6/m m m'
_cell_angle_alpha 90
_cell_angle_beta 90
_cell_angle_gamma 120
_cell_formula_units_Z 2
_cell_length_a 8.3188
_cell_length_b 8.3188
_cell_length_c 4.3588
_cell_volume 261.228
_citation_journal_id_ASTM ZNBSEN
_cod_data_source_file Rodewald_ZNBSEN_2003_872.cif
_cod_data_source_block Eu2Pd1Si3
_cod_original_cell_volume 261.2275
_cod_original_formula_sum 'Eu2 Pd1 Si3'
_cod_database_code 7222803

loop_
_symmetry_equiv_pos_as_xyz
x,y,z
x-y,x,z
-y,x-y,z
-x,-y,z
-x+y,-x,z
y,-x+y,z
-y,-x,-z
x-y,-y,-z
x,x-y,-z
y,x,-z
-x+y,y,-z
-x,-x+y,-z
-x,-y,-z
-x+y,-x,-z
y,-x+y,-z
x,y,-z
x-y,x,-z
-y,x-y,-z
y,x,z
-x+y,y,z
-x,-x+y,z
-y,-x,z
x-y,-y,z
x,x-y,z

loop_
_atom_site_label
_atom_site_type_symbol
_atom_site_fract_x
_atom_site_fract_y
_atom_site_fract_z
_atom_site_occupancy
_atom_site_U_iso_or_equiv
Eu2 Eu 0.5 0 0 1 0.0
Pd1 Pd 0.3333 0.6667 0.5 1 0.0
Si1 Si 0.16376 0.32752 0.5 1 0.0
Eu1 Eu 0 0 0 1 0.0
